data_1502014
loop_
_publ_author_name
'Navale, Tushar S.'
'Thakur, Khushabu'
'Rathore, Rajendra'

_publ_section_title
;
 Sequential oxidative transformation of tetraarylethylenes to
 9,10-diarylphenanthrenes and dibenzo[g,p]chrysenes using DDQ as an
 oxidant.
;
_journal_issue 7
_journal_name_full 'Organic letters'
_journal_page_first 1634
_journal_page_last 1637
_journal_paper_doi 10.1021/ol200069c
_journal_volume 13
_journal_year 2011
_chemical_formula_sum 'C26 H16 Br2'
_chemical_formula_weight 488.21
_chemical_name_systematic
; 
 ? 
;
_space_group_IT_number 2
_symmetry_cell_setting triclinic
_symmetry_space_group_name_Hall '-P 1'
_symmetry_space_group_name_H-M 'P -1'
_atom_sites_solution_hydrogens geom
_atom_sites_solution_primary direct
_atom_sites_solution_secondary difmap
_audit_creation_method SHELXL-97
_cell_angle_alpha 79.5680(10)
_cell_angle_beta 77.8540(10)
_cell_angle_gamma 76.2330(10)
_cell_formula_units_Z 2
_cell_length_a 9.6702(2)
_cell_length_b 9.6964(2)
_cell_length_c 11.0895(2)
_cell_measurement_reflns_used 6364
_cell_measurement_temperature 100(2)
_cell_measurement_theta_max 67
_cell_measurement_theta_min 4
_cell_volume 977.90(3)
_computing_cell_refinement 'SAINT v7.60A (Bruker, 2009)'
_computing_data_collection 'APEX2-2009.5-1 (Bruker, 2009)'
_computing_data_reduction 'SADABS-2008/1 (Bruker, 2008)'
_computing_molecular_graphics 'XP v5.1 (Bruker, 1998)'
_computing_publication_material 'XCIF-2008/2 (Bruker, 2008)'
_computing_structure_refinement 'SHELXL-2008/4(Bruker, 2008)'
_computing_structure_solution 'XS/SHELXTL-2008/4 (Bruker, 2008)'
_diffrn_ambient_temperature 100(2)
_diffrn_measured_fraction_theta_full 0.981
_diffrn_measured_fraction_theta_max 0.931
_diffrn_measurement_device_type 'Bruker APEX2 CCD detector'
_diffrn_measurement_method '\w scans'
_diffrn_radiation_monochromator graphite
_diffrn_radiation_source 'fine-focus sealed tube'
_diffrn_radiation_type CuK\a
_diffrn_radiation_wavelength 1.54178
_diffrn_reflns_av_R_equivalents 0.0190
_diffrn_reflns_av_sigmaI/netI 0.0186
_diffrn_reflns_limit_h_max 11
_diffrn_reflns_limit_h_min -10
_diffrn_reflns_limit_k_max 11
_diffrn_reflns_limit_k_min -10
_diffrn_reflns_limit_l_max 13
_diffrn_reflns_limit_l_min 0
_diffrn_reflns_number 8064
_diffrn_reflns_theta_full 67.86
_diffrn_reflns_theta_max 67.86
_diffrn_reflns_theta_min 4.12
_exptl_absorpt_coefficient_mu 5.307
_exptl_absorpt_correction_T_max 0.4197
_exptl_absorpt_correction_T_min 0.1491
_exptl_absorpt_correction_type numerical
_exptl_absorpt_process_details
;
 Numerical (based on real shape of the crystal) absorption
 correction followed by:
 SADABS. Program for empirical absorption correction of
 area-detector data. University of Goetingen. Germany. 
 Sheldrick, G. M. 1996
;
_exptl_crystal_colour colorless
_exptl_crystal_density_diffrn 1.658
_exptl_crystal_density_method 'not measured'
_exptl_crystal_description block
_exptl_crystal_F_000 484
_exptl_crystal_size_max 0.58
_exptl_crystal_size_mid 0.25
_exptl_crystal_size_min 0.20
_refine_diff_density_max 0.413
_refine_diff_density_min -0.281
_refine_diff_density_rms 0.060
_refine_ls_extinction_coef 0.00261(18)
_refine_ls_extinction_expression Fc^*^=kFc[1+0.001xFc^2^\l^3^/sin(2\q)]^-1/4^
_refine_ls_extinction_method SHELXL
_refine_ls_goodness_of_fit_ref 1.002
_refine_ls_hydrogen_treatment constr
_refine_ls_matrix_type full
_refine_ls_number_parameters 254
_refine_ls_number_reflns 3317
_refine_ls_number_restraints 0
_refine_ls_restrained_S_all 1.002
_refine_ls_R_factor_all 0.0238
_refine_ls_R_factor_gt 0.0234
_refine_ls_shift/su_max 0.001
_refine_ls_shift/su_mean 0.000
_refine_ls_structure_factor_coef Fsqd
_refine_ls_weighting_details 'calc w=1/[\s^2^(Fo^2^)+(0.0355P)^2^+1.0913P] where P=(Fo^2^+2Fc^2^)/3'
_refine_ls_weighting_scheme calc
_refine_ls_wR_factor_gt 0.0625
_refine_ls_wR_factor_ref 0.0628
_reflns_number_gt 3258
_reflns_number_total 3317
_reflns_threshold_expression >2sigma(I)
_cod_data_source_file ol200069c_si_004.cif
_cod_data_source_block raj16ha
_cod_database_code 1502014

loop_
_symmetry_equiv_pos_as_xyz
'x, y, z'
'-x, -y, -z'

loop_
_atom_site_label
_atom_site_type_symbol
_atom_site_fract_x
_atom_site_fract_y
_atom_site_fract_z
_atom_site_U_iso_or_equiv
_atom_site_adp_type
_atom_site_occupancy
_atom_site_symmetry_multiplicity
_atom_site_calc_flag
_atom_site_refinement_flags
Br1 Br 0.39121(3) -0.01403(2) 0.21347(2) 0.02337(10) Uani 1 1 d .
Br2 Br 0.39924(2) 0.72552(3) -0.051163(19) 0.02387(10) Uani 1 1 d .
C1 C 0.2400(2) 0.4415(2) 0.57022(19) 0.0147(4) Uani 1 1 d .
C2 C 0.2276(2) 0.5821(2) 0.51837(19) 0.0146(4) Uani 1 1 d .
C11 C 0.2784(2) 0.3282(2) 0.48663(18) 0.0150(4) Uani 1 1 d .
C12 C 0.4156(2) 0.2382(2) 0.4701(2) 0.0189(4) Uani 1 1 d .
H12A H 0.4853 0.2454 0.5162 0.023 Uiso 1 1 calc R
C13 C 0.4511(2) 0.1386(2) 0.3871(2) 0.0192(4) Uani 1 1 d .
H13A H 0.5450 0.0792 0.3750 0.023 Uiso 1 1 calc R
C14 C 0.3471(2) 0.1273(2) 0.32208(19) 0.0172(4) Uani 1 1 d .
C15 C 0.2105(2) 0.2140(2) 0.33701(19) 0.0174(4) Uani 1 1 d .
H15A H 0.1404 0.2044 0.2923 0.021 Uiso 1 1 calc R
C16 C 0.1770(2) 0.3153(2) 0.41835(19) 0.0157(4) Uani 1 1 d .
H16A H 0.0839 0.3767 0.4277 0.019 Uiso 1 1 calc R
C21 C 0.2159(2) 0.4020(2) 0.70467(19) 0.0155(4) Uani 1 1 d .
C22 C 0.1773(2) 0.5109(2) 0.78308(19) 0.0159(4) Uani 1 1 d .
C23 C 0.1642(2) 0.4688(2) 0.9130(2) 0.0180(4) Uani 1 1 d .
H23A H 0.1389 0.5402 0.9668 0.022 Uiso 1 1 calc R
C24 C 0.1875(2) 0.3263(2) 0.9634(2) 0.0214(5) Uani 1 1 d .
H24A H 0.1801 0.3006 1.0510 0.026 Uiso 1 1 calc R
C25 C 0.2220(2) 0.2188(2) 0.8862(2) 0.0212(5) Uani 1 1 d .
H25A H 0.2363 0.1206 0.9213 0.025 Uiso 1 1 calc R
C26 C 0.2349(2) 0.2570(2) 0.7590(2) 0.0187(4) Uani 1 1 d .
H26A H 0.2569 0.1841 0.7069 0.022 Uiso 1 1 calc R
C31 C 0.2646(2) 0.6189(2) 0.37983(19) 0.0140(4) Uani 1 1 d .
C32 C 0.4081(2) 0.5848(2) 0.3216(2) 0.0159(4) Uani 1 1 d .
H32A H 0.4804 0.5402 0.3707 0.019 Uiso 1 1 calc R
C33 C 0.4480(2) 0.6144(2) 0.19376(19) 0.0169(4) Uani 1 1 d .
H33A H 0.5464 0.5908 0.1550 0.020 Uiso 1 1 calc R
C34 C 0.3412(2) 0.6792(2) 0.12365(19) 0.0168(4) Uani 1 1 d .
C35 C 0.1970(2) 0.7129(2) 0.1780(2) 0.0181(4) Uani 1 1 d .
H35A H 0.1251 0.7561 0.1282 0.022 Uiso 1 1 calc R
C36 C 0.1590(2) 0.6828(2) 0.3062(2) 0.0167(4) Uani 1 1 d .
H36A H 0.0604 0.7058 0.3444 0.020 Uiso 1 1 calc R
C41 C 0.1852(2) 0.6959(2) 0.59598(19) 0.0146(4) Uani 1 1 d .
C42 C 0.1565(2) 0.6607(2) 0.72783(19) 0.0152(4) Uani 1 1 d .
C43 C 0.1094(2) 0.7743(2) 0.8006(2) 0.0185(4) Uani 1 1 d .
H43A H 0.0871 0.7527 0.8886 0.022 Uiso 1 1 calc R
C44 C 0.0950(2) 0.9151(2) 0.7468(2) 0.0199(4) Uani 1 1 d .
H44A H 0.0623 0.9895 0.7976 0.024 Uiso 1 1 calc R
C45 C 0.1284(2) 0.9493(2) 0.6173(2) 0.0194(4) Uani 1 1 d .
H45A H 0.1209 1.0466 0.5806 0.023 Uiso 1 1 calc R
C46 C 0.1721(2) 0.8415(2) 0.5434(2) 0.0173(4) Uani 1 1 d .
H46A H 0.1938 0.8655 0.4555 0.021 Uiso 1 1 calc R

loop_
_atom_site_aniso_label
_atom_site_aniso_U_11
_atom_site_aniso_U_22
_atom_site_aniso_U_33
_atom_site_aniso_U_23
_atom_site_aniso_U_13
_atom_site_aniso_U_12
Br1 0.02624(16) 0.01928(14) 0.02548(15) -0.01024(9) 0.00099(10) -0.00590(9)
Br2 0.02299(15) 0.03517(16) 0.01452(13) -0.00130(9) -0.00235(9) -0.01052(10)
C1 0.0084(10) 0.0186(10) 0.0178(10) -0.0035(8) -0.0028(8) -0.0030(7)
C2 0.0078(10) 0.0190(10) 0.0175(10) -0.0022(8) -0.0032(8) -0.0030(7)
C11 0.0143(11) 0.0154(10) 0.0154(10) 0.0004(8) -0.0013(8) -0.0060(8)
C12 0.0145(11) 0.0200(11) 0.0231(11) -0.0024(8) -0.0063(8) -0.0033(8)
C13 0.0136(11) 0.0173(10) 0.0251(11) -0.0032(8) -0.0029(8) 0.0000(8)
C14 0.0199(12) 0.0152(10) 0.0166(10) -0.0041(8) 0.0011(8) -0.0064(8)
C15 0.0182(11) 0.0179(10) 0.0177(10) -0.0010(8) -0.0047(8) -0.0068(8)
C16 0.0122(11) 0.0154(10) 0.0185(10) -0.0001(8) -0.0023(8) -0.0031(7)
C21 0.0085(10) 0.0198(10) 0.0180(10) -0.0011(8) -0.0025(8) -0.0034(7)
C22 0.0078(10) 0.0219(10) 0.0181(10) -0.0023(8) -0.0012(7) -0.0044(8)
C23 0.0103(11) 0.0244(11) 0.0181(10) -0.0041(8) -0.0002(8) -0.0026(8)
C24 0.0152(11) 0.0296(12) 0.0166(10) 0.0013(9) 0.0006(8) -0.0058(9)
C25 0.0152(11) 0.0218(11) 0.0235(11) 0.0040(9) -0.0014(8) -0.0050(8)
C26 0.0135(11) 0.0190(10) 0.0231(11) -0.0015(8) -0.0027(8) -0.0041(8)
C31 0.0133(11) 0.0122(9) 0.0174(10) -0.0038(7) -0.0023(8) -0.0035(7)
C32 0.0138(11) 0.0153(10) 0.0202(10) -0.0029(8) -0.0055(8) -0.0036(7)
C33 0.0127(11) 0.0198(10) 0.0186(10) -0.0053(8) 0.0004(8) -0.0048(8)
C34 0.0206(12) 0.0176(10) 0.0135(10) -0.0035(8) -0.0016(8) -0.0071(8)
C35 0.0166(11) 0.0191(10) 0.0199(10) -0.0023(8) -0.0073(8) -0.0028(8)
C36 0.0118(11) 0.0179(10) 0.0204(10) -0.0048(8) -0.0026(8) -0.0019(8)
C41 0.0078(10) 0.0182(10) 0.0188(10) -0.0038(8) -0.0029(8) -0.0031(7)
C42 0.0081(10) 0.0199(10) 0.0184(10) -0.0029(8) -0.0036(8) -0.0031(7)
C43 0.0117(11) 0.0266(11) 0.0182(10) -0.0055(8) -0.0030(8) -0.0039(8)
C44 0.0166(11) 0.0209(11) 0.0246(11) -0.0096(9) -0.0049(9) -0.0023(8)
C45 0.0172(12) 0.0180(10) 0.0244(11) -0.0045(8) -0.0054(8) -0.0035(8)
C46 0.0139(11) 0.0184(10) 0.0203(10) -0.0020(8) -0.0042(8) -0.0044(8)

loop_
_atom_type_symbol
_atom_type_description
_atom_type_scat_dispersion_real
_atom_type_scat_dispersion_imag
_atom_type_scat_source
C C 0.0181 0.0091 'International Tables Vol C Tables 4.2.6.8 and 6.1.1.4'
H H 0.0000 0.0000 'International Tables Vol C Tables 4.2.6.8 and 6.1.1.4'
Br Br -0.6763 1.2805 'International Tables Vol C Tables 4.2.6.8 and 6.1.1.4'

loop_
_geom_angle_atom_site_label_1
_geom_angle_atom_site_label_2
_geom_angle_atom_site_label_3
_geom_angle
C2 C1 C21 120.82(19)
C2 C1 C11 119.08(18)
C21 C1 C11 120.10(18)
C1 C2 C41 120.90(19)
C1 C2 C31 119.60(18)
C41 C2 C31 119.45(17)
C16 C11 C12 118.67(19)
C16 C11 C1 119.34(19)
C12 C11 C1 121.93(19)
C13 C12 C11 120.9(2)
C13 C12 H12A 119.5
C11 C12 H12A 119.5
C14 C13 C12 118.9(2)
C14 C13 H13A 120.5
C12 C13 H13A 120.5
C15 C14 C13 121.52(19)
C15 C14 Br1 118.97(16)
C13 C14 Br1 119.48(16)
C14 C15 C16 119.11(19)
C14 C15 H15A 120.4
C16 C15 H15A 120.4
C15 C16 C11 120.9(2)
C15 C16 H16A 119.6
C11 C16 H16A 119.6
C26 C21 C22 119.21(19)
C26 C21 C1 121.21(19)
C22 C21 C1 119.55(18)
C23 C22 C21 118.23(19)
C23 C22 C42 122.19(19)
C21 C22 C42 119.57(19)
C24 C23 C22 121.3(2)
C24 C23 H23A 119.3
C22 C23 H23A 119.3
C23 C24 C25 120.5(2)
C23 C24 H24A 119.8
C25 C24 H24A 119.8
C26 C25 C24 119.4(2)
C26 C25 H25A 120.3
C24 C25 H25A 120.3
C25 C26 C21 121.4(2)
C25 C26 H26A 119.3
C21 C26 H26A 119.3
C32 C31 C36 118.64(19)
C32 C31 C2 119.05(18)
C36 C31 C2 122.28(19)
C33 C32 C31 121.45(19)
C33 C32 H32A 119.3
C31 C32 H32A 119.3
C34 C33 C32 118.5(2)
C34 C33 H33A 120.7
C32 C33 H33A 120.7
C33 C34 C35 121.74(19)
C33 C34 Br2 117.81(16)
C35 C34 Br2 120.44(16)
C34 C35 C36 118.97(19)
C34 C35 H35A 120.5
C36 C35 H35A 120.5
C35 C36 C31 120.7(2)
C35 C36 H36A 119.7
C31 C36 H36A 119.7
C46 C41 C42 119.06(19)
C46 C41 C2 121.37(19)
C42 C41 C2 119.57(18)
C43 C42 C41 118.16(19)
C43 C42 C22 122.38(19)
C41 C42 C22 119.46(19)
C44 C43 C42 121.5(2)
C44 C43 H43A 119.3
C42 C43 H43A 119.3
C43 C44 C45 120.3(2)
C43 C44 H44A 119.9
C45 C44 H44A 119.9
C46 C45 C44 119.8(2)
C46 C45 H45A 120.1
C44 C45 H45A 120.1
C45 C46 C41 121.1(2)
C45 C46 H46A 119.4
C41 C46 H46A 119.4

loop_
_geom_bond_atom_site_label_1
_geom_bond_atom_site_label_2
_geom_bond_distance
Br1 C14 1.901(2)
Br2 C34 1.903(2)
C1 C2 1.367(3)
C1 C21 1.454(3)
C1 C11 1.495(3)
C2 C41 1.451(3)
C2 C31 1.499(3)
C11 C16 1.398(3)
C11 C12 1.400(3)
C12 C13 1.389(3)
C12 H12A 0.9500
C13 C14 1.389(3)
C13 H13A 0.9500
C14 C15 1.382(3)
C15 C16 1.390(3)
C15 H15A 0.9500
C16 H16A 0.9500
C21 C26 1.411(3)
C21 C22 1.421(3)
C22 C23 1.412(3)
C22 C42 1.455(3)
C23 C24 1.378(3)
C23 H23A 0.9500
C24 C25 1.402(3)
C24 H24A 0.9500
C25 C26 1.379(3)
C25 H25A 0.9500
C26 H26A 0.9500
C31 C32 1.391(3)
C31 C36 1.400(3)
C32 C33 1.385(3)
C32 H32A 0.9500
C33 C34 1.385(3)
C33 H33A 0.9500
C34 C35 1.384(3)
C35 C36 1.387(3)
C35 H35A 0.9500
C36 H36A 0.9500
C41 C46 1.413(3)
C41 C42 1.423(3)
C42 C43 1.414(3)
C43 C44 1.375(3)
C43 H43A 0.9500
C44 C45 1.399(3)
C44 H44A 0.9500
C45 C46 1.378(3)
C45 H45A 0.9500
C46 H46A 0.9500

loop_
_geom_torsion_atom_site_label_1
_geom_torsion_atom_site_label_2
_geom_torsion_atom_site_label_3
_geom_torsion_atom_site_label_4
_geom_torsion
C21 C1 C2 C41 -2.1(3)
C11 C1 C2 C41 177.65(18)
C21 C1 C2 C31 175.14(18)
C11 C1 C2 C31 -5.1(3)
C2 C1 C11 C16 -70.4(3)
C21 C1 C11 C16 109.4(2)
C2 C1 C11 C12 106.6(2)
C21 C1 C11 C12 -73.6(3)
C16 C11 C12 C13 0.4(3)
C1 C11 C12 C13 -176.66(19)
C11 C12 C13 C14 -1.3(3)
C12 C13 C14 C15 0.9(3)
C12 C13 C14 Br1 -177.32(16)
C13 C14 C15 C16 0.4(3)
Br1 C14 C15 C16 178.65(15)
C14 C15 C16 C11 -1.4(3)
C12 C11 C16 C15 1.0(3)
C1 C11 C16 C15 178.09(18)
C2 C1 C21 C26 -177.11(19)
C11 C1 C21 C26 3.1(3)
C2 C1 C21 C22 0.8(3)
C11 C1 C21 C22 -178.99(18)
C26 C21 C22 C23 2.2(3)
C1 C21 C22 C23 -175.76(18)
C26 C21 C22 C42 -179.55(18)
C1 C21 C22 C42 2.5(3)
C21 C22 C23 C24 -0.3(3)
C42 C22 C23 C24 -178.52(19)
C22 C23 C24 C25 -1.4(3)
C23 C24 C25 C26 1.1(3)
C24 C25 C26 C21 0.8(3)
C22 C21 C26 C25 -2.5(3)
C1 C21 C26 C25 175.40(19)
C1 C2 C31 C32 -68.9(3)
C41 C2 C31 C32 108.4(2)
C1 C2 C31 C36 109.1(2)
C41 C2 C31 C36 -73.6(3)
C36 C31 C32 C33 0.9(3)
C2 C31 C32 C33 178.99(18)
C31 C32 C33 C34 -0.1(3)
C32 C33 C34 C35 -0.8(3)
C32 C33 C34 Br2 177.67(15)
C33 C34 C35 C36 1.0(3)
Br2 C34 C35 C36 -177.49(15)
C34 C35 C36 C31 -0.2(3)
C32 C31 C36 C35 -0.7(3)
C2 C31 C36 C35 -178.78(19)
C1 C2 C41 C46 179.99(18)
C31 C2 C41 C46 2.7(3)
C1 C2 C41 C42 0.1(3)
C31 C2 C41 C42 -177.15(18)
C46 C41 C42 C43 2.8(3)
C2 C41 C42 C43 -177.28(18)
C46 C41 C42 C22 -176.70(18)
C2 C41 C42 C22 3.2(3)
C23 C22 C42 C43 -5.8(3)
C21 C22 C42 C43 176.01(19)
C23 C22 C42 C41 173.74(19)
C21 C22 C42 C41 -4.5(3)
C41 C42 C43 C44 -1.7(3)
C22 C42 C43 C44 177.80(19)
C42 C43 C44 C45 -0.6(3)
C43 C44 C45 C46 1.7(3)
C44 C45 C46 C41 -0.5(3)
C42 C41 C46 C45 -1.8(3)
C2 C41 C46 C45 178.4(2)
